data_7223476
loop_
_publ_author_name
'Gotzmann, Carla'
'Braun, Friederike'
'Bartholom\"a, Mark D'

_publ_section_title
;
 Synthesis,64Cu-labeling and PET imaging of 1,4,7-triazacyclononane
 derived chelators with pendant azaheterocyclic arms
;
_journal_name_full 'RSC Adv.'
_journal_paper_doi 10.1039/C5RA21131J
_journal_year 2015
_chemical_formula_moiety 'C18 H28 Cu N9, 3(Cl O4), H2 O, 0.3(O)'
_chemical_formula_sum 'C18 H30 Cl3 Cu N9 O13.3'
_chemical_formula_weight 755.24
_chemical_name_common 'Copper NOTI complex perchlorate'
_space_group_crystal_system orthorhombic
_space_group_IT_number 61
_space_group_name_Hall '-P 2ac 2ab'
_space_group_name_H-M_alt 'P b c a'
_symmetry_space_group_name_Hall '-P 2ac 2ab'
_symmetry_space_group_name_H-M 'P b c a'
_atom_sites_solution_hydrogens mixed
_atom_sites_solution_primary direct
_audit_creation_date 2014-12-17
_audit_creation_method
;
Olex2 1.2
(compiled 2014.11.28 svn.r3106 for OlexSys, GUI svn.r4959)
;
_audit_update_record
;
2015-01-13 deposited with the CCDC.
2015-12-11 downloaded from the CCDC.
;
_cell_angle_alpha 90
_cell_angle_beta 90
_cell_angle_gamma 90
_cell_formula_units_Z 8
_cell_length_a 11.8317(3)
_cell_length_b 13.3857(3)
_cell_length_c 36.8172(9)
_cell_measurement_reflns_used 9513
_cell_measurement_temperature 100.0(2)
_cell_measurement_theta_max 26.56
_cell_measurement_theta_min 2.36
_cell_volume 5830.9(2)
_computing_cell_refinement 'Bruker SAINT'
_computing_data_collection 'Bruker APEX2'
_computing_data_reduction 'Bruker SAINT'
_computing_molecular_graphics 'Olex2 (Dolomanov et al., 2009)'
_computing_publication_material 'Olex2 (Dolomanov et al., 2009)'
_computing_structure_refinement 'XL (Sheldrick, 2008)'
_computing_structure_solution 'XS (Sheldrick, 2008)'
_diffrn_ambient_temperature 100.0(2)
_diffrn_detector 'Bruker APEX2 area detector'
_diffrn_detector_area_resol_mean 8.33
_diffrn_detector_type 'CCD area detector'
_diffrn_measured_fraction_theta_full 0.999
_diffrn_measured_fraction_theta_max 0.996
_diffrn_measurement_device 'three-circle fixed chi diffractometer'
_diffrn_measurement_device_type 'Bruker Apex-II Quazar'
_diffrn_measurement_method '\w and \f scans'
_diffrn_radiation_monochromator 'mirror optics'
_diffrn_radiation_probe x-ray
_diffrn_radiation_type MoK\a
_diffrn_radiation_wavelength 0.71073
_diffrn_reflns_av_R_equivalents 0.0378
_diffrn_reflns_av_unetI/netI 0.0280
_diffrn_reflns_laue_measured_fraction_full 0.999
_diffrn_reflns_laue_measured_fraction_max 0.996
_diffrn_reflns_limit_h_max 13
_diffrn_reflns_limit_h_min -15
_diffrn_reflns_limit_k_max 17
_diffrn_reflns_limit_k_min -17
_diffrn_reflns_limit_l_max 48
_diffrn_reflns_limit_l_min -47
_diffrn_reflns_number 61849
_diffrn_reflns_point_group_measured_fraction_full 0.999
_diffrn_reflns_point_group_measured_fraction_max 0.996
_diffrn_reflns_theta_full 26.000
_diffrn_reflns_theta_max 28.065
_diffrn_reflns_theta_min 2.046
_diffrn_source 'microfocus sealed tube'
_diffrn_standards_number 0
_exptl_absorpt_coefficient_mu 1.104
_exptl_absorpt_correction_T_max 0.7456
_exptl_absorpt_correction_T_min 0.6112
_exptl_absorpt_correction_type multi-scan
_exptl_absorpt_process_details
;
SADABS-2012/1 (Bruker,2012) was used for absorption correction.
wR2(int) was 0.0884 before and 0.0463 after correction.
The Ratio of minimum to maximum transmission is 0.8197.
The \l/2 correction factor is 0.0000.
;
_exptl_crystal_colour 'clear light blue'
_exptl_crystal_colour_lustre clear
_exptl_crystal_colour_modifier light
_exptl_crystal_colour_primary blue
_exptl_crystal_density_diffrn 1.721
_exptl_crystal_description plate
_exptl_crystal_F_000 3099
_exptl_crystal_recrystallization_method 'Re-crystallisation from solvent: '
_exptl_crystal_size_max 0.2
_exptl_crystal_size_mid 0.2
_exptl_crystal_size_min 0.05
_refine_diff_density_max 0.905
_refine_diff_density_min -0.726
_refine_diff_density_rms 0.085
_refine_ls_extinction_method none
_refine_ls_goodness_of_fit_ref 1.139
_refine_ls_hydrogen_treatment mixed
_refine_ls_matrix_type full
_refine_ls_number_parameters 562
_refine_ls_number_reflns 7053
_refine_ls_number_restraints 680
_refine_ls_restrained_S_all 1.114
_refine_ls_R_factor_all 0.0678
_refine_ls_R_factor_gt 0.0516
_refine_ls_shift/su_max 0.001
_refine_ls_shift/su_mean 0.000
_refine_ls_structure_factor_coef Fsqd
_refine_ls_weighting_details 'w=1/[\s^2^(Fo^2^)+(0.0362P)^2^+15.0324P] where P=(Fo^2^+2Fc^2^)/3'
_refine_ls_weighting_scheme calc
_refine_ls_wR_factor_gt 0.1145
_refine_ls_wR_factor_ref 0.1211
_reflns_Friedel_coverage 0.000
_reflns_number_gt 5674
_reflns_number_total 7053
_reflns_threshold_expression 'I > 2\s(I)'
_cod_data_source_file c5ra21131j2.cif
_cod_data_source_block klinik_mb01_0m
_cod_original_formula_sum 'C18 H30 Cl3 Cu N9 O13.30'
_cod_database_code 7223476
_shelxl_version_number 2014/6
_shelx_space_group_comment
;
The symmetry employed for this shelxl refinement is uniquely defined
by the following loop, which should always be used as a source of
symmetry information in preference to the above space-group names.
They are only intended as comments.
;
_olex2_refinement_description
;
1. Fixed Uiso
 At 1.2 times of:
  All C(H) groups, All C(H,H) groups, All C(H,H,H,H) groups, All N(H) groups
 At 1.5 times of:
  All O(H,H) groups
2. Restrained distances
 N5-H5
 0.88 with sigma of 0.02
 N7-H7
 0.88 with sigma of 0.02
 N9B-H9B
 0.91 with sigma of 0.02
 N9A-H9A
 0.91 with sigma of 0.02
 C16A-C15 \\sim C16B-C15
 with sigma of 0.02
 Cl1A-O1A \\sim Cl1A-O4A \\sim Cl1A-O2A \\sim Cl1A-O3A \\sim Cl1B_$1-O4B_$1
\\sim Cl1B_$1-O2B_$1 ~
 Cl1B_$1-O3B_$1 \\sim Cl1B_$1-O1B_$1
 with sigma of 0.02
 Cl3-O9 \\sim Cl3-O10 \\sim Cl3-O12
 with sigma of 0.02
3. Rigid bond restraints
 All non-hydrogen atoms
 with sigma for 1-2 distances of 0.01 and sigma for 1-3 distances of 0.01
4. Rigid body (RIGU) restrains
 All non-hydrogen atoms
 with sigma for 1-2 distances of 0.004 and sigma for 1-3 distances of 0.004
5. Others
 Sof(Cl1B)=Sof(O1B)=Sof(O2B)=Sof(O3B)=Sof(O4B)=Sof(O9)=Sof(O10)=Sof(N8B)=
 Sof(H8B)=Sof(N9B)=Sof(H9B)=Sof(H15C)=Sof(H15D)=Sof(C16B)=Sof(C17B)=Sof(H17B)=
 Sof(C18B)=Sof(H18B)=Sof(O13B)=Sof(H13C)=Sof(H13D)=Sof(O11)=Sof(O4)=Sof(O13)=1-
 FVAR(1)
 Sof(Cl1A)=Sof(O1A)=Sof(O2A)=Sof(O3A)=Sof(O4A)=Sof(O12)=Sof(O13A)=Sof(H13A)=
 Sof(H13B)=Sof(N8A)=Sof(H8A)=Sof(N9A)=Sof(H9A)=Sof(H15A)=Sof(H15B)=Sof(C16A)=
 Sof(C17A)=Sof(H17A)=Sof(C18A)=Sof(H18A)=Sof(O3)=Sof(O1)=Sof(O2)=FVAR(1)
6.a Free rotating group:
 O13A(H13A,H13B), O13B(H13C,H13D)
6.b Secondary CH2 refined with riding coordinates:
 C1(H1A,H1B), C2(H2A,H2B), C3(H3A,H3B), C4(H4A,H4B), C5(H5A,H5B), C6(H6A,H6B),
 C7(H7A,H7B), C11(H11A,H11B), C15(H15A,H15B), C15(H15C,H15D)
6.c Aromatic/amide H refined with riding coordinates:
 N8A(H8A), N8B(H8B), C9(H9), C10(H10), C13(H13), C14(H14), C17A(H17A),
 C17B(H17B), C18A(H18A), C18B(H18B)
;
_olex2_submission_special_instructions 'No special instructions were received'

loop_
_space_group_symop_operation_xyz
'x, y, z'
'-x+1/2, -y, z+1/2'
'-x, y+1/2, -z+1/2'
'x+1/2, -y+1/2, -z'
'-x, -y, -z'
'x-1/2, y, -z-1/2'
'x, -y-1/2, z-1/2'
'-x-1/2, y-1/2, z'

loop_
_atom_site_label
_atom_site_type_symbol
_atom_site_fract_x
_atom_site_fract_y
_atom_site_fract_z
_atom_site_U_iso_or_equiv
_atom_site_adp_type
_atom_site_occupancy
_atom_site_site_symmetry_order
_atom_site_calc_flag
_atom_site_refinement_flags_posn
_atom_site_refinement_flags_adp
_atom_site_refinement_flags_occupancy
_atom_site_disorder_assembly
_atom_site_disorder_group
Cu1 Cu 0.54456(3) 0.17235(3) 0.34766(2) 0.01912(10) Uani 1 1 d . U . . .
Cl1A Cl 0.37590(15) 0.12976(10) 0.53002(4) 0.0354(4) Uani 0.696(3) 1 d D U P A 1
Cl1B Cl 0.7877(3) 0.3942(3) 0.47404(9) 0.0461(11) Uani 0.304(3) 1 d D U P A 2
Cl2 Cl 0.50595(6) 0.07917(6) 0.24519(2) 0.02190(16) Uani 1 1 d . U . . .
Cl3 Cl 0.43743(7) 0.58005(7) 0.38865(2) 0.0332(2) Uani 1 1 d D U . . .
O1A O 0.4848(5) 0.1489(4) 0.51516(15) 0.0707(15) Uani 0.696(3) 1 d D U P A 1
O1B O 0.8461(10) 0.4658(9) 0.4958(3) 0.064(3) Uani 0.304(3) 1 d D U P A 2
O2A O 0.3695(7) 0.1702(5) 0.56555(13) 0.071(2) Uani 0.696(3) 1 d D U P A 1
O2B O 0.7168(8) 0.4469(6) 0.4502(2) 0.040(2) Uani 0.304(3) 1 d D U P A 2
O3A O 0.2951(5) 0.1766(4) 0.50635(13) 0.0530(12) Uani 0.696(3) 1 d D U P A 1
O3B O 0.7219(10) 0.3303(9) 0.4968(3) 0.054(3) Uani 0.304(3) 1 d D U P A 2
O4A O 0.3571(6) 0.0262(3) 0.53131(15) 0.087(2) Uani 0.696(3) 1 d D U P A 1
O4B O 0.8598(11) 0.3356(11) 0.4511(4) 0.060(3) Uani 0.304(3) 1 d D U P A 2
O5 O 0.5586(2) 0.02018(19) 0.21736(7) 0.0387(6) Uani 1 1 d . U . . .
O6 O 0.5624(2) 0.06413(19) 0.27890(6) 0.0315(5) Uani 1 1 d . U . . .
O7 O 0.5156(2) 0.18372(18) 0.23553(7) 0.0324(6) Uani 1 1 d . U . . .
O8 O 0.38850(19) 0.05353(18) 0.24834(6) 0.0286(5) Uani 1 1 d . U . . .
O9 O 0.475(4) 0.6738(17) 0.3746(7) 0.033(4) Uani 0.304(3) 1 d D U P A 2
O10 O 0.5399(19) 0.549(3) 0.4069(11) 0.033(4) Uani 0.304(3) 1 d D U P A 2
O12 O 0.4070(11) 0.5043(11) 0.3625(3) 0.044(2) Uani 0.696(3) 1 d D U P A 1
O13A O 0.1832(11) 0.3267(5) 0.4296(3) 0.083(3) Uani 0.696(3) 1 d . U P A 1
H13A H 0.1588 0.3327 0.4518 0.124 Uiso 0.696(3) 1 d G . P A 1
H13B H 0.1558 0.2724 0.4200 0.124 Uiso 0.696(3) 1 d G . P A 1
N0AA N 0.6909(2) 0.1041(2) 0.36229(7) 0.0274(6) Uani 1 1 d . U . . .
N2 N 0.4670(2) 0.0401(2) 0.36277(7) 0.0216(5) Uani 1 1 d . U . . .
N3 N 0.5316(3) 0.2096(2) 0.40693(7) 0.0301(6) Uani 1 1 d . U . . .
N4 N 0.6473(2) 0.2625(2) 0.32109(7) 0.0209(5) Uani 1 1 d . U . . .
N5 N 0.8085(2) 0.2708(2) 0.29201(7) 0.0228(5) Uani 1 1 d D U . . .
N6 N 0.3952(2) 0.20902(19) 0.33047(6) 0.0189(5) Uani 1 1 d . U . . .
N7 N 0.2275(2) 0.1569(2) 0.31462(7) 0.0209(5) Uani 1 1 d D U . . .
N8A N 0.5628(6) 0.3594(4) 0.47882(12) 0.0423(12) Uani 0.696(3) 1 d . U P A 1
H8A H 0.6369 0.3543 0.4781 0.051 Uiso 0.696(3) 1 calc R . P A 1
N8B N 0.4878(11) 0.3599(8) 0.4795(3) 0.033(2) Uani 0.304(3) 1 d . U P A 2
H8B H 0.5609 0.3553 0.4835 0.039 Uiso 0.304(3) 1 calc R . P A 2
N9A N 0.3883(6) 0.3605(4) 0.46257(15) 0.0415(12) Uani 0.696(3) 1 d D U P A 1
H9A H 0.322(6) 0.355(10) 0.451(3) 0.050 Uiso 0.696(3) 1 d DR . P A 1
N9B N 0.3278(13) 0.3607(15) 0.4506(5) 0.031(2) Uani 0.304(3) 1 d D U P A 2
H9B H 0.279(9) 0.355(11) 0.432(3) 0.038 Uiso 0.304(3) 1 d DR . P A 2
C1 C 0.6691(3) -0.0036(3) 0.37089(9) 0.0320(8) Uani 1 1 d . U . . .
H1A H 0.6698 -0.0131 0.3976 0.038 Uiso 1 1 calc R . . . .
H1B H 0.7301 -0.0451 0.3604 0.038 Uiso 1 1 calc R . . . .
C2 C 0.5563(3) -0.0371(3) 0.35581(9) 0.0281(7) Uani 1 1 d . U . . .
H2A H 0.5632 -0.0485 0.3293 0.034 Uiso 1 1 calc R . . . .
H2B H 0.5340 -0.1009 0.3673 0.034 Uiso 1 1 calc R . . . .
C3 C 0.4365(3) 0.0451(3) 0.40233(8) 0.0265(7) Uani 1 1 d . U . . .
H3A H 0.4936 0.0078 0.4165 0.032 Uiso 1 1 calc R . . . .
H3B H 0.3625 0.0119 0.4060 0.032 Uiso 1 1 calc R . . . .
C4 C 0.4296(3) 0.1517(3) 0.41666(9) 0.0314(8) Uani 1 1 d . U . . .
H4A H 0.3620 0.1849 0.4064 0.038 Uiso 1 1 calc R . . . .
H4B H 0.4214 0.1503 0.4434 0.038 Uiso 1 1 calc R . . . .
C5 C 0.6379(3) 0.1711(3) 0.42322(9) 0.0388(9) Uani 1 1 d . U . . .
H5A H 0.6236 0.1049 0.4343 0.047 Uiso 1 1 calc R . . . .
H5B H 0.6631 0.2170 0.4427 0.047 Uiso 1 1 calc R . . . .
C6 C 0.7304(3) 0.1618(3) 0.39479(9) 0.0381(9) Uani 1 1 d . U . . .
H6A H 0.7546 0.2293 0.3871 0.046 Uiso 1 1 calc R . . . .
H6B H 0.7966 0.1277 0.4056 0.046 Uiso 1 1 calc R . . . .
C7 C 0.7698(3) 0.1168(3) 0.33113(9) 0.0287(7) Uani 1 1 d . U . . .
H7A H 0.7579 0.0634 0.3129 0.034 Uiso 1 1 calc R . . . .
H7B H 0.8492 0.1139 0.3396 0.034 Uiso 1 1 calc R . . . .
C8 C 0.7447(3) 0.2168(2) 0.31495(8) 0.0215(6) Uani 1 1 d . U . . .
C9 C 0.7479(3) 0.3550(2) 0.28259(9) 0.0241(6) Uani 1 1 d . U . . .
H9 H 0.7714 0.4067 0.2666 0.029 Uiso 1 1 calc R . . . .
C10 C 0.6482(3) 0.3493(2) 0.30064(8) 0.0227(6) Uani 1 1 d . U . . .
H10 H 0.5888 0.3969 0.2994 0.027 Uiso 1 1 calc R . . . .
C11 C 0.3661(3) 0.0284(2) 0.33940(8) 0.0219(6) Uani 1 1 d . U . . .
H11A H 0.3056 -0.0070 0.3528 0.026 Uiso 1 1 calc R . . . .
H11B H 0.3853 -0.0110 0.3175 0.026 Uiso 1 1 calc R . . . .
C12 C 0.3270(2) 0.1306(2) 0.32876(8) 0.0185(6) Uani 1 1 d . U . . .
C13 C 0.2316(3) 0.2574(2) 0.30669(9) 0.0238(6) Uani 1 1 d . U . . .
H13 H 0.1730 0.2966 0.2963 0.029 Uiso 1 1 calc R . . . .
C14 C 0.3360(3) 0.2896(2) 0.31664(8) 0.0214(6) Uani 1 1 d . U . . .
H14 H 0.3636 0.3559 0.3145 0.026 Uiso 1 1 calc R . . . .
C15 C 0.5151(4) 0.3172(3) 0.41225(9) 0.0390(9) Uani 1 1 d D U . . .
H15A H 0.4508 0.3394 0.3971 0.047 Uiso 0.696(3) 1 calc R . P A 1
H15B H 0.5834 0.3528 0.4037 0.047 Uiso 0.696(3) 1 calc R . P A 1
H15C H 0.4799 0.3454 0.3901 0.047 Uiso 0.304(3) 1 calc R . P A 2
H15D H 0.5900 0.3492 0.4152 0.047 Uiso 0.304(3) 1 calc R . P A 2
C16A C 0.4926(6) 0.3461(5) 0.45101(15) 0.0326(13) Uani 0.696(3) 1 d D U P A 1
C16B C 0.4393(13) 0.3446(11) 0.4460(3) 0.029(3) Uani 0.304(3) 1 d D U P A 2
C17A C 0.4985(8) 0.3829(5) 0.50895(17) 0.0545(17) Uani 0.696(3) 1 d . U P A 1
H17A H 0.5265 0.3946 0.5328 0.065 Uiso 0.696(3) 1 calc R . P A 1
C17B C 0.3046(14) 0.3898(10) 0.4861(4) 0.040(3) Uani 0.304(3) 1 d . U P A 2
H17B H 0.2341 0.4101 0.4960 0.048 Uiso 0.304(3) 1 calc R . P A 2
C18A C 0.3858(11) 0.3864(10) 0.4984(3) 0.049(3) Uani 0.696(3) 1 d . U P A 1
H18A H 0.3219 0.4031 0.5128 0.059 Uiso 0.696(3) 1 calc R . P A 1
C18B C 0.414(2) 0.382(3) 0.5048(6) 0.039(5) Uani 0.304(3) 1 d . U P A 2
H18B H 0.4281 0.3915 0.5299 0.046 Uiso 0.304(3) 1 calc R . P A 2
H5 H 0.875(2) 0.253(3) 0.2835(10) 0.040(11) Uiso 1 1 d D . . . .
H7 H 0.167(2) 0.121(2) 0.3116(9) 0.019(9) Uiso 1 1 d D . . . .
O13B O 0.1385(10) 0.3252(8) 0.4079(4) 0.050(3) Uani 0.304(3) 1 d . U P A 2
H13C H 0.1659 0.3196 0.4297 0.075 Uiso 0.304(3) 1 d G . P A 2
H13D H 0.1425 0.2677 0.3969 0.075 Uiso 0.304(3) 1 d G . P A 2
O11 O 0.3492(17) 0.5831(13) 0.4150(6) 0.054(4) Uani 0.304(3) 1 d . U P A 2
O3 O 0.4758(16) 0.6618(7) 0.3663(3) 0.034(2) Uani 0.696(3) 1 d . U P A 1
O4 O 0.384(2) 0.504(3) 0.3679(9) 0.038(4) Uani 0.304(3) 1 d . U P A 2
O1 O 0.3422(7) 0.6196(5) 0.4095(2) 0.0515(18) Uani 0.696(3) 1 d . U P A 1
O2 O 0.5233(8) 0.5389(14) 0.4117(4) 0.037(2) Uani 0.696(3) 1 d . U P A 1
O13 O 0.5842(10) 0.1258(10) 0.5148(3) 0.067(3) Uani 0.304(3) 1 d . U P A 2

loop_
_atom_site_aniso_label
_atom_site_aniso_U_11
_atom_site_aniso_U_22
_atom_site_aniso_U_33
_atom_site_aniso_U_23
_atom_site_aniso_U_13
_atom_site_aniso_U_12
Cu1 0.01368(18) 0.0275(2) 0.01619(18) 0.00254(15) -0.00090(14) 0.00230(15)
Cl1A 0.0586(12) 0.0251(6) 0.0226(7) 0.0065(5) -0.0005(6) 0.0041(6)
Cl1B 0.049(2) 0.049(2) 0.0410(18) 0.0230(15) -0.0113(15) -0.0136(16)
Cl2 0.0182(3) 0.0282(4) 0.0193(3) -0.0033(3) 0.0023(3) -0.0012(3)
Cl3 0.0174(4) 0.0528(5) 0.0295(4) -0.0005(4) 0.0024(3) -0.0016(4)
O1A 0.065(3) 0.072(3) 0.076(3) 0.019(3) 0.016(3) 0.024(2)
O1B 0.061(6) 0.079(6) 0.053(6) 0.020(4) -0.015(5) -0.032(5)
O2A 0.129(6) 0.055(3) 0.028(2) -0.002(2) 0.002(3) 0.019(3)
O2B 0.060(5) 0.039(4) 0.021(4) 0.015(3) 0.005(3) 0.001(4)
O3A 0.055(3) 0.051(3) 0.053(3) 0.033(2) -0.005(2) 0.002(2)
O3B 0.053(6) 0.065(6) 0.043(5) 0.033(4) -0.024(4) -0.024(5)
O4A 0.169(6) 0.033(2) 0.059(3) 0.018(2) -0.052(4) -0.015(3)
O4B 0.050(6) 0.061(6) 0.069(8) 0.022(5) -0.003(6) -0.008(5)
O5 0.0390(15) 0.0378(14) 0.0394(14) -0.0193(12) 0.0207(12) -0.0131(12)
O6 0.0255(12) 0.0428(14) 0.0262(12) 0.0017(10) -0.0044(10) 0.0008(11)
O7 0.0237(12) 0.0306(13) 0.0428(14) 0.0086(11) -0.0005(11) 0.0002(10)
O8 0.0176(11) 0.0405(13) 0.0276(12) -0.0043(10) 0.0006(9) -0.0078(10)
O9 0.031(6) 0.041(5) 0.028(10) 0.000(6) -0.003(8) -0.001(5)
O10 0.016(4) 0.048(9) 0.034(9) 0.013(6) 0.002(4) -0.012(5)
O12 0.049(7) 0.049(3) 0.033(4) -0.005(3) -0.017(4) 0.003(4)
O13A 0.078(6) 0.028(3) 0.141(7) 0.010(3) -0.028(5) 0.000(3)
N0AA 0.0182(13) 0.0413(16) 0.0228(13) 0.0082(11) -0.0028(10) 0.0049(11)
N2 0.0201(13) 0.0258(13) 0.0188(12) 0.0040(10) 0.0027(10) 0.0045(10)
N3 0.0338(15) 0.0394(15) 0.0171(12) -0.0003(11) -0.0014(11) 0.0024(12)
N4 0.0170(12) 0.0267(13) 0.0190(12) -0.0012(10) -0.0017(10) 0.0004(10)
N5 0.0131(12) 0.0293(14) 0.0260(13) -0.0045(11) 0.0014(10) -0.0004(11)
N6 0.0151(12) 0.0235(12) 0.0180(12) 0.0017(10) 0.0013(9) 0.0007(10)
N7 0.0155(12) 0.0253(13) 0.0218(13) 0.0005(10) -0.0020(10) -0.0014(10)
N8A 0.062(3) 0.045(3) 0.020(2) -0.0058(19) 0.000(2) -0.008(3)
N8B 0.044(5) 0.039(6) 0.016(4) 0.000(3) 0.004(3) -0.013(4)
N9A 0.054(3) 0.034(3) 0.037(3) -0.004(2) 0.013(2) -0.006(2)
N9B 0.039(5) 0.032(5) 0.023(4) -0.004(4) 0.009(3) -0.008(4)
C1 0.0241(16) 0.0420(18) 0.0300(17) 0.0155(15) 0.0022(13) 0.0140(14)
C2 0.0295(17) 0.0299(16) 0.0249(16) 0.0092(13) 0.0041(13) 0.0114(14)
C3 0.0275(17) 0.0341(17) 0.0179(14) 0.0061(12) 0.0041(12) 0.0051(14)
C4 0.0362(19) 0.0399(18) 0.0181(15) 0.0003(13) 0.0054(13) 0.0044(15)
C5 0.042(2) 0.056(2) 0.0187(15) 0.0028(15) -0.0085(14) -0.0011(18)
C6 0.0293(18) 0.060(2) 0.0247(16) 0.0062(16) -0.0118(14) 0.0000(17)
C7 0.0149(15) 0.0412(19) 0.0301(16) 0.0074(14) 0.0002(12) 0.0057(14)
C8 0.0126(13) 0.0301(15) 0.0218(14) -0.0014(12) -0.0017(11) -0.0007(11)
C9 0.0250(16) 0.0221(14) 0.0251(15) -0.0026(12) 0.0021(13) -0.0031(12)
C10 0.0225(15) 0.0225(14) 0.0231(15) -0.0027(11) 0.0001(12) 0.0002(12)
C11 0.0196(15) 0.0248(15) 0.0213(14) 0.0016(12) 0.0011(11) 0.0026(12)
C12 0.0151(13) 0.0241(14) 0.0163(13) 0.0004(11) 0.0022(11) 0.0026(11)
C13 0.0197(15) 0.0255(15) 0.0261(15) 0.0031(13) -0.0019(12) 0.0057(12)
C14 0.0185(14) 0.0229(14) 0.0227(15) 0.0020(12) 0.0001(12) 0.0023(12)
C15 0.061(2) 0.0394(19) 0.0162(14) -0.0012(13) 0.0051(15) -0.0022(17)
C16A 0.045(3) 0.030(3) 0.023(2) 0.0001(19) 0.002(2) -0.007(3)
C16B 0.039(5) 0.034(6) 0.014(4) -0.004(4) 0.000(4) -0.006(5)
C17A 0.093(5) 0.044(4) 0.026(3) -0.003(2) 0.012(3) -0.010(3)
C17B 0.051(6) 0.041(7) 0.028(5) -0.007(4) 0.013(4) -0.010(5)
C18A 0.079(6) 0.036(5) 0.033(4) -0.002(3) 0.019(3) -0.004(5)
C18B 0.051(7) 0.048(12) 0.017(5) -0.006(5) 0.011(4) -0.014(6)
O13B 0.034(6) 0.027(5) 0.089(9) -0.006(6) -0.007(6) 0.005(4)
O11 0.035(5) 0.069(10) 0.060(6) 0.013(6) 0.023(5) 0.010(6)
O3 0.031(3) 0.041(3) 0.030(5) 0.002(3) -0.006(4) 0.000(3)
O4 0.016(6) 0.046(6) 0.051(8) 0.001(5) 0.000(5) -0.004(5)
O1 0.035(3) 0.056(4) 0.063(4) -0.004(3) 0.024(3) 0.000(3)
O2 0.034(4) 0.048(4) 0.028(4) 0.011(3) -0.011(4) -0.011(4)
O13 0.042(6) 0.077(8) 0.082(8) 0.011(7) -0.002(6) -0.010(6)

loop_
_atom_type_symbol
_atom_type_description
_atom_type_scat_dispersion_real
_atom_type_scat_dispersion_imag
_atom_type_scat_source
C C 0.0033 0.0016 'International Tables Vol C Tables 4.2.6.8 and 6.1.1.4'
H H 0.0000 0.0000 'International Tables Vol C Tables 4.2.6.8 and 6.1.1.4'
Cl Cl 0.1484 0.1585 'International Tables Vol C Tables 4.2.6.8 and 6.1.1.4'
Cu Cu 0.3201 1.2651 'International Tables Vol C Tables 4.2.6.8 and 6.1.1.4'
N N 0.0061 0.0033 'International Tables Vol C Tables 4.2.6.8 and 6.1.1.4'
O O 0.0106 0.0060 'International Tables Vol C Tables 4.2.6.8 and 6.1.1.4'

loop_
_geom_angle_atom_site_label_1
_geom_angle_atom_site_label_2
_geom_angle_atom_site_label_3
_geom_angle
N0AA Cu1 N2 85.51(11)
N0AA Cu1 N3 84.29(11)
N2 Cu1 N3 84.17(11)
N4 Cu1 N0AA 83.18(11)
N4 Cu1 N2 158.36(11)
N4 Cu1 N3 112.87(11)
N6 Cu1 N0AA 167.70(12)
N6 Cu1 N2 84.28(11)
N6 Cu1 N3 101.45(11)
N6 Cu1 N4 104.18(10)
O1A Cl1A O3A 106.9(3)
O2A Cl1A O1A 109.6(4)
O2A Cl1A O3A 110.9(4)
O4A Cl1A O1A 109.5(4)
O4A Cl1A O2A 109.7(4)
O4A Cl1A O3A 110.2(3)
O1B Cl1B O4B 114.2(9)
O2B Cl1B O1B 107.6(7)
O2B Cl1B O3B 109.9(6)
O2B Cl1B O4B 105.2(7)
O3B Cl1B O1B 109.7(7)
O3B Cl1B O4B 110.0(8)
O5 Cl2 O7 108.79(16)
O5 Cl2 O8 110.25(15)
O6 Cl2 O5 109.94(16)
O6 Cl2 O7 108.28(15)
O6 Cl2 O8 110.45(14)
O8 Cl2 O7 109.09(15)
O9 Cl3 O10 99(2)
O12 Cl3 O1 114.3(6)
O11 Cl3 O9 116.7(17)
O11 Cl3 O10 107.8(17)
O11 Cl3 O4 93.3(14)
O3 Cl3 O12 103.4(7)
O3 Cl3 O1 105.5(7)
O4 Cl3 O9 125(2)
O4 Cl3 O10 114(3)
O2 Cl3 O12 107.6(11)
O2 Cl3 O3 113.9(10)
O2 Cl3 O1 112.0(8)
H13A O13A H13B 109.5
C1 N0AA Cu1 110.0(2)
C1 N0AA C6 112.4(3)
C6 N0AA Cu1 104.2(2)
C7 N0AA Cu1 106.18(19)
C7 N0AA C1 112.4(3)
C7 N0AA C6 111.1(3)
C2 N2 Cu1 103.37(19)
C2 N2 C3 111.4(2)
C3 N2 Cu1 109.2(2)
C11 N2 Cu1 106.96(18)
C11 N2 C2 113.3(3)
C11 N2 C3 112.0(2)
C4 N3 Cu1 100.1(2)
C4 N3 C5 114.3(3)
C5 N3 Cu1 104.9(2)
C15 N3 Cu1 110.9(2)
C15 N3 C4 112.0(3)
C15 N3 C5 113.5(3)
C8 N4 Cu1 109.8(2)
C8 N4 C10 106.8(3)
C10 N4 Cu1 142.0(2)
C8 N5 C9 107.8(3)
C8 N5 H5 126(3)
C9 N5 H5 126(3)
C12 N6 Cu1 111.7(2)
C12 N6 C14 106.9(2)
C14 N6 Cu1 141.2(2)
C12 N7 C13 108.0(3)
C12 N7 H7 129(2)
C13 N7 H7 123(2)
C16A N8A H8A 126.1
C16A N8A C17A 107.8(6)
C17A N8A H8A 126.1
C16B N8B H8B 123.5
C18B N8B H8B 123.5
C18B N8B C16B 113.1(15)
C16A N9A H9A 130(8)
C16A N9A C18A 111.6(8)
C18A N9A H9A 118(8)
C16B N9B H9B 121(9)
C16B N9B C17B 110.9(13)
C17B N9B H9B 128(9)
N0AA C1 H1A 109.4
N0AA C1 H1B 109.4
N0AA C1 C2 111.1(3)
H1A C1 H1B 108.0
C2 C1 H1A 109.4
C2 C1 H1B 109.4
N2 C2 C1 110.7(3)
N2 C2 H2A 109.5
N2 C2 H2B 109.5
C1 C2 H2A 109.5
C1 C2 H2B 109.5
H2A C2 H2B 108.1
N2 C3 H3A 109.0
N2 C3 H3B 109.0
N2 C3 C4 112.9(3)
H3A C3 H3B 107.8
C4 C3 H3A 109.0
C4 C3 H3B 109.0
N3 C4 C3 111.4(3)
N3 C4 H4A 109.4
N3 C4 H4B 109.4
C3 C4 H4A 109.4
C3 C4 H4B 109.4
H4A C4 H4B 108.0
N3 C5 H5A 109.4
N3 C5 H5B 109.4
N3 C5 C6 111.1(3)
H5A C5 H5B 108.0
C6 C5 H5A 109.4
C6 C5 H5B 109.4
N0AA C6 C5 111.6(3)
N0AA C6 H6A 109.3
N0AA C6 H6B 109.3
C5 C6 H6A 109.3
C5 C6 H6B 109.3
H6A C6 H6B 108.0
N0AA C7 H7A 110.4
N0AA C7 H7B 110.4
N0AA C7 C8 106.6(3)
H7A C7 H7B 108.6
C8 C7 H7A 110.4
C8 C7 H7B 110.4
N4 C8 N5 110.4(3)
N4 C8 C7 121.3(3)
N5 C8 C7 128.3(3)
N5 C9 H9 126.8
C10 C9 N5 106.4(3)
C10 C9 H9 126.8
N4 C10 H10 125.7
C9 C10 N4 108.7(3)
C9 C10 H10 125.7
N2 C11 H11A 110.2
N2 C11 H11B 110.2
N2 C11 C12 107.8(3)
H11A C11 H11B 108.5
C12 C11 H11A 110.2
C12 C11 H11B 110.2
N6 C12 N7 110.3(3)
N6 C12 C11 121.6(3)
N7 C12 C11 128.0(3)
N7 C13 H13 126.7
C14 C13 N7 106.5(3)
C14 C13 H13 126.7
N6 C14 H14 125.9
C13 C14 N6 108.3(3)
C13 C14 H14 125.9
N3 C15 H15A 108.8
N3 C15 H15B 108.8
N3 C15 H15C 108.7
N3 C15 H15D 108.7
N3 C15 C16A 113.8(4)
N3 C15 C16B 114.2(6)
H15A C15 H15B 107.7
H15C C15 H15D 107.6
C16A C15 H15A 108.8
C16A C15 H15B 108.8
C16B C15 H15C 108.7
C16B C15 H15D 108.7
N8A C16A C15 130.9(6)
N9A C16A N8A 108.4(5)
N9A C16A C15 120.6(6)
N8B C16B C15 120.3(12)
N9B C16B N8B 105.8(12)
N9B C16B C15 133.9(12)
N8A C17A H17A 125.9
N8A C17A C18A 108.2(7)
C18A C17A H17A 125.9
N9B C17B H17B 127.9
N9B C17B C18B 104.2(15)
C18B C17B H17B 127.9
N9A C18A C17A 103.9(9)
N9A C18A H18A 128.0
C17A C18A H18A 128.0
N8B C18B C17B 105.8(17)
N8B C18B H18B 127.1
C17B C18B H18B 127.1
H13C O13B H13D 109.4

loop_
_geom_bond_atom_site_label_1
_geom_bond_atom_site_label_2
_geom_bond_distance
Cu1 N0AA 2.030(3)
Cu1 N2 2.070(3)
Cu1 N3 2.244(3)
Cu1 N4 1.973(3)
Cu1 N6 1.940(3)
Cl1A O1A 1.423(6)
Cl1A O2A 1.418(5)
Cl1A O3A 1.437(5)
Cl1A O4A 1.405(5)
Cl1B O1B 1.428(9)
Cl1B O2B 1.403(8)
Cl1B O3B 1.427(9)
Cl1B O4B 1.434(12)
Cl2 O5 1.436(2)
Cl2 O6 1.424(2)
Cl2 O7 1.448(2)
Cl2 O8 1.436(2)
Cl3 O9 1.429(17)
Cl3 O10 1.449(18)
Cl3 O12 1.443(10)
Cl3 O11 1.426(17)
Cl3 O3 1.442(8)
Cl3 O4 1.43(3)
Cl3 O1 1.462(7)
Cl3 O2 1.435(8)
O13A H13A 0.8698
O13A H13B 0.8701
N0AA C1 1.498(5)
N0AA C6 1.499(5)
N0AA C7 1.489(4)
N2 C2 1.499(4)
N2 C3 1.502(4)
N2 C11 1.480(4)
N3 C4 1.478(5)
N3 C5 1.486(5)
N3 C15 1.466(5)
N4 C8 1.324(4)
N4 C10 1.384(4)
N5 C8 1.343(4)
N5 C9 1.380(4)
N5 H5 0.874(19)
N6 C12 1.326(4)
N6 C14 1.383(4)
N7 C12 1.335(4)
N7 C13 1.378(4)
N7 H7 0.863(18)
N8A H8A 0.8800
N8A C16A 1.330(8)
N8A C17A 1.381(8)
N8B H8B 0.8800
N8B C16B 1.376(16)
N8B C18B 1.31(3)
N9A H9A 0.91(2)
N9A C16A 1.320(9)
N9A C18A 1.365(12)
N9B H9B 0.91(2)
N9B C16B 1.35(2)
N9B C17B 1.39(2)
C1 H1A 0.9900
C1 H1B 0.9900
C1 C2 1.514(5)
C2 H2A 0.9900
C2 H2B 0.9900
C3 H3A 0.9900
C3 H3B 0.9900
C3 C4 1.524(5)
C4 H4A 0.9900
C4 H4B 0.9900
C5 H5A 0.9900
C5 H5B 0.9900
C5 C6 1.520(5)
C6 H6A 0.9900
C6 H6B 0.9900
C7 H7A 0.9900
C7 H7B 0.9900
C7 C8 1.494(5)
C9 H9 0.9500
C9 C10 1.356(4)
C10 H10 0.9500
C11 H11A 0.9900
C11 H11B 0.9900
C11 C12 1.496(4)
C13 H13 0.9500
C13 C14 1.358(4)
C14 H14 0.9500
C15 H15A 0.9900
C15 H15B 0.9900
C15 H15C 0.9900
C15 H15D 0.9900
C15 C16A 1.503(6)
C15 C16B 1.576(12)
C17A H17A 0.9500
C17A C18A 1.390(14)
C17B H17B 0.9500
C17B C18B 1.47(3)
C18A H18A 0.9500
C18B H18B 0.9500
O13B H13C 0.8703
O13B H13D 0.8708

loop_
_geom_torsion_atom_site_label_1
_geom_torsion_atom_site_label_2
_geom_torsion_atom_site_label_3
_geom_torsion_atom_site_label_4
_geom_torsion
Cu1 N0AA C1 C2 16.9(3)
Cu1 N0AA C6 C5 51.7(3)
Cu1 N0AA C7 C8 34.6(3)
Cu1 N2 C2 C1 46.4(3)
Cu1 N2 C3 C4 20.8(3)
Cu1 N2 C11 C12 -28.0(3)
Cu1 N3 C4 C3 48.1(3)
Cu1 N3 C5 C6 22.9(4)
Cu1 N3 C15 C16A 173.5(4)
Cu1 N3 C15 C16B 146.6(6)
Cu1 N4 C8 N5 170.2(2)
Cu1 N4 C8 C7 -7.1(4)
Cu1 N4 C10 C9 -164.1(3)
Cu1 N6 C12 N7 -175.92(19)
Cu1 N6 C12 C11 0.3(3)
Cu1 N6 C14 C13 173.8(2)
N0AA C1 C2 N2 -43.5(4)
N0AA C7 C8 N4 -19.6(4)
N0AA C7 C8 N5 163.7(3)
N2 C3 C4 N3 -50.1(4)
N2 C11 C12 N6 20.1(4)
N2 C11 C12 N7 -164.5(3)
N3 C5 C6 N0AA -51.5(4)
N3 C15 C16A N8A 80.7(7)
N3 C15 C16A N9A -97.7(6)
N3 C15 C16B N8B 90.3(12)
N3 C15 C16B N9B -91.8(19)
N5 C9 C10 N4 0.2(3)
N7 C13 C14 N6 0.1(3)
N8A C17A C18A N9A 2.5(11)
N9B C17B C18B N8B 5(3)
C1 N0AA C6 C5 -67.4(4)
C1 N0AA C7 C8 154.9(3)
C2 N2 C3 C4 134.4(3)
C2 N2 C11 C12 -141.3(3)
C3 N2 C2 C1 -70.8(3)
C3 N2 C11 C12 91.6(3)
C4 N3 C5 C6 131.5(3)
C4 N3 C15 C16A 62.6(5)
C4 N3 C15 C16B 35.7(7)
C5 N3 C4 C3 -63.4(4)
C5 N3 C15 C16A -68.7(5)
C5 N3 C15 C16B -95.6(7)
C6 N0AA C1 C2 132.6(3)
C6 N0AA C7 C8 -78.1(3)
C7 N0AA C1 C2 -101.2(3)
C7 N0AA C6 C5 165.6(3)
C8 N4 C10 C9 -0.7(3)
C8 N5 C9 C10 0.4(3)
C9 N5 C8 N4 -0.8(3)
C9 N5 C8 C7 176.2(3)
C10 N4 C8 N5 0.9(3)
C10 N4 C8 C7 -176.4(3)
C11 N2 C2 C1 161.8(3)
C11 N2 C3 C4 -97.5(3)
C12 N6 C14 C13 -0.1(3)
C12 N7 C13 C14 -0.2(3)
C13 N7 C12 N6 0.2(3)
C13 N7 C12 C11 -175.7(3)
C14 N6 C12 N7 -0.1(3)
C14 N6 C12 C11 176.1(3)
C15 N3 C4 C3 165.7(3)
C15 N3 C5 C6 -98.4(4)
C16A N8A C17A C18A -1.7(9)
C16A N9A C18A C17A -2.5(11)
C16B N8B C18B C17B -4(3)
C16B N9B C17B C18B -5(2)
C17A N8A C16A N9A 0.2(7)
C17A N8A C16A C15 -178.3(6)
C17B N9B C16B N8B 2(2)
C17B N9B C16B C15 -175.8(14)
C18A N9A C16A N8A 1.5(9)
C18A N9A C16A C15 -179.8(8)
C18B N8B C16B N9B 1(2)
C18B N8B C16B C15 179.9(19)
